data_2201518
loop_
_publ_author_name
'Lee, Uk'

_publ_section_title
;
 Pentapotassium trihydrogenhexatungstoplatinate(IV) hexahydrate,
 K~5~[H~3~PtW~6~O~24~]&#x00B7;6H~2~O
;
_journal_issue 12
_journal_name_full 'Acta Crystallographica Section E'
_journal_page_first i130
_journal_page_last i132
_journal_paper_doi 10.1107/S1600536802021505
_journal_volume 58
_journal_year 2002
_chemical_formula_iupac 'K5 [H3 Pt W6 O24], 6H2O'
_chemical_formula_moiety '5K 1+, H3 Pt W6 O24 5-, 6H2O'
_chemical_formula_sum 'H15 K5 O30 Pt W6'
_chemical_formula_weight 1988.81
_chemical_name_common
;
potassium trihydrogenhexatungstoplatinate(IV) hexahydrate
;
_chemical_name_systematic
;
pentapotassium trihydrogenhexatungstoplatinate(IV) hexahydrate
;
_space_group_IT_number 12
_symmetry_cell_setting monoclinic
_symmetry_space_group_name_Hall '-C 2y'
_symmetry_space_group_name_H-M 'C 1 2/m 1'
_atom_sites_solution_hydrogens none
_atom_sites_solution_primary direct
_atom_sites_solution_secondary difmap
_audit_creation_method SHELXL-97
_cell_angle_alpha 90.00
_cell_angle_beta 101.43(7)
_cell_angle_gamma 90.00
_cell_formula_units_Z 4
_cell_length_a 11.449(7)
_cell_length_b 19.829(10)
_cell_length_c 13.688(14)
_cell_measurement_reflns_used 30
_cell_measurement_temperature 298(2)
_cell_measurement_theta_max 16.3
_cell_measurement_theta_min 13.5
_cell_volume 3046(4)
_computing_cell_refinement STADI4
_computing_data_collection 'STADI4 (Stoe & Cie, 1996)'
_computing_data_reduction 'X-RED (Stoe & Cie, 1996)'
_computing_molecular_graphics 'ORTEP-3 (Version 1.07; Farrugia, 1997) and DIAMOND (Brandenburg, 1998)'
_computing_structure_refinement 'SHELXL97 (Sheldrick, 1997)'
_computing_structure_solution 'SHELXS97 (Sheldrick, 1990)'
_diffrn_ambient_temperature 298(2)
_diffrn_measured_fraction_theta_full 0.998
_diffrn_measured_fraction_theta_max 0.998
_diffrn_measurement_device_type 'Stoe Stadi-4'
_diffrn_measurement_method \w/2-\q
_diffrn_radiation_monochromator graphite
_diffrn_radiation_source 'fine-focus sealed tube'
_diffrn_radiation_type MoK\a
_diffrn_radiation_wavelength 0.71069
_diffrn_reflns_av_R_equivalents 0.0000
_diffrn_reflns_av_sigmaI/netI 0.0287
_diffrn_reflns_limit_h_max 14
_diffrn_reflns_limit_h_min -14
_diffrn_reflns_limit_k_max 25
_diffrn_reflns_limit_k_min 0
_diffrn_reflns_limit_l_max 17
_diffrn_reflns_limit_l_min 0
_diffrn_reflns_number 3601
_diffrn_reflns_theta_full 27.51
_diffrn_reflns_theta_max 27.51
_diffrn_reflns_theta_min 1.52
_diffrn_standards_decay_% 3.8
_diffrn_standards_interval_time 60
_diffrn_standards_number 3
_exptl_absorpt_coefficient_mu 27.923
_exptl_absorpt_correction_T_max 0.1281
_exptl_absorpt_correction_T_min 0.0127
_exptl_absorpt_correction_type numerical
_exptl_absorpt_process_details '(X-SHAPE; Stoe & Cie, 1996)'
_exptl_crystal_colour yellow
_exptl_crystal_density_diffrn 4.337
_exptl_crystal_density_method 'not measured'
_exptl_crystal_description 'truncated octahedron'
_exptl_crystal_F_000 3488
_exptl_crystal_size_max 0.28
_exptl_crystal_size_mid 0.16
_exptl_crystal_size_min 0.16
_refine_diff_density_max 2.838
_refine_diff_density_min -2.767
_refine_ls_extinction_coef 0.00046(4)
_refine_ls_extinction_expression Fc^*^=kFc[1+0.001xFc^2^\l^3^/sin(2\q)]^-1/4^
_refine_ls_extinction_method SHELXL97
_refine_ls_goodness_of_fit_ref 1.111
_refine_ls_hydrogen_treatment noref
_refine_ls_matrix_type full
_refine_ls_number_parameters 209
_refine_ls_number_reflns 3601
_refine_ls_number_restraints 0
_refine_ls_restrained_S_all 1.111
_refine_ls_R_factor_all 0.0646
_refine_ls_R_factor_gt 0.0527
_refine_ls_shift/su_max <0.001
_refine_ls_shift/su_mean 0.000
_refine_ls_structure_factor_coef Fsqd
_refine_ls_weighting_details 'calc w = 1/[\s^2^(Fo^2^)+(0.0929P)^2^+140.7849P] where P = (Fo^2^+2Fc^2^)/3'
_refine_ls_weighting_scheme calc
_refine_ls_wR_factor_gt 0.1467
_refine_ls_wR_factor_ref 0.1604
_reflns_number_gt 3084
_reflns_number_total 3601
_reflns_threshold_expression I>2\s(I)
_cod_data_source_file mg6017.cif
_cod_data_source_block I
_cod_original_sg_symbol_H-M 'C 2/m'
_cod_database_code 2201518
_cod_database_fobs_code 2201518

loop_
_symmetry_equiv_pos_as_xyz
'x, y, z'
'-x, y, -z'
'x+1/2, y+1/2, z'
'-x+1/2, y+1/2, -z'
'-x, -y, -z'
'x, -y, z'
'-x+1/2, -y+1/2, -z'
'x+1/2, -y+1/2, z'

loop_
_atom_site_label
_atom_site_fract_x
_atom_site_fract_y
_atom_site_fract_z
_atom_site_U_iso_or_equiv
_atom_site_adp_type
_atom_site_calc_flag
_atom_site_refinement_flags
_atom_site_occupancy
_atom_site_disorder_assembly
_atom_site_disorder_group
_atom_site_type_symbol
Pt 0.21219(6) 0.0000 0.15044(6) 0.0167(2) Uani d S 1 . . Pt
W1 0.21388(5) 0.08566(3) -0.05557(4) 0.0194(2) Uani d . 1 . . W
W2 0.23276(5) 0.16728(3) 0.15204(4) 0.0212(2) Uani d . 1 . . W
W3 0.24516(5) 0.08082(3) 0.36674(5) 0.0223(2) Uani d . 1 . . W
K1 -0.0447(8) 0.2141(5) 0.2959(6) 0.112(3) Uani d . 1 . . K
K2 0.5000 0.2319(2) 0.0000 0.0280(10) Uani d S 1 . . K
K3 0.4361(7) 0.0000 0.6340(6) 0.0617(19) Uani d S 1 . . K
K4 0.0000 0.0464(10) 0.5000 0.091(7) Uani d SP 0.50 . . K
K5 0.4989(14) 0.0000 0.874(3) 0.118(10) Uani d SP 0.50 . . K
Oc1 0.1175(14) 0.0000 0.0118(11) 0.024(3) Uani d S 1 . . O
Oc2 0.3011(8) 0.0729(5) 0.0995(8) 0.020(2) Uani d . 1 . . O
Oc3 0.1306(8) 0.0771(5) 0.2056(8) 0.019(2) Uani d . 1 . . O
Oc4 0.3102(12) 0.0000 0.2894(12) 0.024(3) Uani d S 1 . . O
Ob5 0.2905(13) 0.0000 -0.0733(12) 0.026(3) Uani d S 1 . . O
Ob6 0.1407(9) 0.1492(5) 0.0203(8) 0.025(2) Uani d . 1 . . O
Ob7 0.3183(8) 0.1376(5) 0.2830(8) 0.020(2) Uani d . 1 . . O
Ob8 0.1622(13) 0.0000 0.3950(12) 0.024(3) Uani d S 1 . . O
Ot9 0.0989(12) 0.0857(5) -0.1637(9) 0.031(3) Uani d . 1 . . O
Ot10 0.3279(10) 0.1327(6) -0.0857(10) 0.035(3) Uani d . 1 . . O
Ot11 0.3445(10) 0.2184(6) 0.1264(10) 0.031(3) Uani d . 1 . . O
Ot12 0.1292(9) 0.2212(5) 0.1884(9) 0.028(2) Uani d . 1 . . O
Ot13 0.1376(11) 0.1365(6) 0.3958(9) 0.034(3) Uani d . 1 . . O
Ot14 0.3626(12) 0.0809(6) 0.4677(10) 0.039(3) Uani d . 1 . . O
Ow1 0.437(2) 0.132(2) 0.726(3) 0.21(2) Uani d . 1 . . O
Ow2 0.0000 0.2871(15) 0.5000 0.120(15) Uani d S 1 . . O
Ow3 0.185(3) 0.0000 0.667(2) 0.15(2) Uani d S 1 . . O
Ow4 0.269(4) 0.308(4) 0.406(4) 0.40(6) Uani d . 1 . . O

loop_
_atom_site_aniso_label
_atom_site_aniso_U_11
_atom_site_aniso_U_22
_atom_site_aniso_U_33
_atom_site_aniso_U_12
_atom_site_aniso_U_13
_atom_site_aniso_U_23
Pt 0.0184(3) 0.0159(4) 0.0157(4) 0.000 0.0032(3) 0.000
W1 0.0190(3) 0.0203(3) 0.0193(3) -0.00073(18) 0.0045(2) 0.0024(2)
W2 0.0234(3) 0.0171(3) 0.0241(3) -0.00171(19) 0.0076(2) -0.0004(2)
W3 0.0256(3) 0.0228(3) 0.0182(3) -0.0007(2) 0.0038(2) -0.0027(2)
K1 0.110(5) 0.150(8) 0.087(5) 0.076(6) 0.045(4) 0.056(5)
K2 0.026(2) 0.024(2) 0.035(3) 0.000 0.0085(18) 0.000
K3 0.059(4) 0.065(5) 0.053(4) 0.000 -0.008(3) 0.000
K4 0.114(14) 0.072(11) 0.120(17) 0.000 0.100(14) 0.000
K5 0.034(8) 0.091(15) 0.24(3) 0.000 0.044(12) 0.000
Oc1 0.033(8) 0.023(7) 0.011(7) 0.000 -0.004(6) 0.000
Oc2 0.017(4) 0.016(4) 0.027(6) 0.000(4) 0.006(4) 0.001(4)
Oc3 0.016(4) 0.019(5) 0.022(5) 0.000(3) 0.005(4) -0.007(4)
Oc4 0.022(7) 0.029(8) 0.024(8) 0.000 0.013(6) 0.000
Ob5 0.026(7) 0.023(7) 0.031(9) 0.000 0.006(6) 0.000
Ob6 0.029(5) 0.025(5) 0.020(5) 0.010(4) 0.001(4) 0.004(4)
Ob7 0.016(4) 0.024(5) 0.020(5) -0.003(4) -0.002(4) -0.007(4)
Ob8 0.026(7) 0.021(7) 0.028(8) 0.000 0.012(6) 0.000
Ot9 0.048(7) 0.022(5) 0.020(6) -0.001(5) 0.001(5) 0.003(4)
Ot10 0.035(6) 0.026(6) 0.046(7) -0.009(5) 0.015(5) -0.007(5)
Ot11 0.031(5) 0.024(5) 0.040(7) -0.011(4) 0.011(5) -0.006(5)
Ot12 0.032(5) 0.023(5) 0.033(6) 0.012(4) 0.016(5) 0.002(5)
Ot13 0.052(7) 0.032(6) 0.025(6) 0.014(5) 0.024(5) 0.002(5)
Ot14 0.045(7) 0.041(7) 0.023(6) -0.001(5) -0.011(5) -0.001(5)
Ow1 0.057(13) 0.31(5) 0.25(4) -0.04(2) 0.014(18) -0.21(4)
Ow2 0.12(3) 0.057(18) 0.16(4) 0.000 -0.04(3) 0.000
Ow3 0.08(2) 0.35(7) 0.040(16) 0.000 0.021(15) 0.000
Ow4 0.19(4) 0.63(12) 0.29(6) 0.26(6) -0.13(4) -0.31(8)

loop_
_atom_type_symbol
_atom_type_description
_atom_type_scat_dispersion_real
_atom_type_scat_dispersion_imag
_atom_type_scat_source
K K 0.2009 0.2494 'International Tables Vol C Tables 4.2.6.8 and 6.1.1.4'
Pt Pt -1.7033 8.3905 'International Tables Vol C Tables 4.2.6.8 and 6.1.1.4'
W W -0.8490 6.8722 'International Tables Vol C Tables 4.2.6.8 and 6.1.1.4'
O O 0.0106 0.0060 'International Tables Vol C Tables 4.2.6.8 and 6.1.1.4'
H H 0.0000 0.0000 'International Tables Vol C Tables 4.2.6.8 and 6.1.1.4'

loop_
_geom_angle_atom_site_label_1
_geom_angle_atom_site_label_2
_geom_angle_atom_site_label_3
_geom_angle_site_symmetry_1
_geom_angle_site_symmetry_3
_geom_angle
_geom_angle_publ_flag
W1 W2 W3 . . 119.54(6) yes
W3 W3 W2 6 . 120.47(3) yes
W2 W1 W1 . 6 119.97(3) yes
Oc2 Pt Oc2 6 . 94.2(6) ?
Oc2 Pt Oc1 6 . 83.4(5) ?
Oc2 Pt Oc4 6 . 96.0(4) ?
Oc1 Pt Oc4 . . 179.1(6) ?
Oc2 Pt Oc3 6 6 83.5(4) ?
Ot10 W1 Ob6 . . 101.9(5) ?
Ot9 W1 Ob6 . . 96.8(5) ?
Ob6 W1 Ob5 . . 153.1(6) ?
Ot10 W1 Oc2 . . 94.2(5) ?
Ot9 W1 Oc2 . . 159.3(5) ?
Ob6 W1 Oc2 . . 73.4(4) ?
Ot11 W2 Ot12 . . 105.8(6) ?
Ot11 W2 Ob6 . . 102.1(5) ?
Ot12 W2 Ob6 . . 96.0(5) ?
Ot11 W2 Ob7 . . 96.1(5) ?
Ot12 W2 Ob7 . . 99.7(5) ?
Ob6 W2 Ob7 . . 151.7(4) ?
Ot14 W3 Ot13 . . 106.8(6) ?
Ot14 W3 Ob7 . . 96.6(6) ?
Ot13 W3 Ob7 . . 100.1(5) ?
Ot14 W3 Ob8 . . 100.1(6) ?
Ot13 W3 Ob8 . . 94.7(5) ?
Ob7 W3 Ob8 . . 153.5(5) ?
Pt Oc1 W1 . . 99.6(5) ?
Pt Oc1 W1 . 6 99.6(5) ?
W1 Oc1 W1 . 6 94.4(6) ?
Pt Oc2 W1 . . 105.1(4) ?
Pt Oc2 W2 . . 105.4(5) ?
W1 Oc2 W2 . . 95.5(4) ?
Pt Oc3 W2 . . 99.5(4) ?
Pt Oc3 W3 . . 99.4(4) ?
W2 Oc3 W3 . . 92.9(3) ?
Pt Oc4 W3 . . 106.6(5) ?
Pt Oc4 W3 . 6 106.6(5) ?
W3 Oc4 W3 . 6 97.3(6) ?
W1 Ob5 W1 6 . 121.3(8) yes
W1 Ob6 W2 . . 114.1(5) yes
W1 Ob6 Ob6 . 2 116.3(5) ?
W2 Ob6 Ob6 . 2 120.8(6) ?
K2 Ob6 Ob6 7 2 56.2(2) ?
W3 Ob7 W2 . . 121.8(5) yes
W3 Ob8 W3 . 6 111.4(7) yes

loop_
_geom_bond_atom_site_label_1
_geom_bond_atom_site_label_2
_geom_bond_site_symmetry_2
_geom_bond_distance
_geom_bond_publ_flag
W1 W1 6 3.397(2) yes
W1 W2 . 3.240(3) yes
W2 W3 . 3.381(3) yes
W3 W3 6 3.205(2) yes
Pt Oc2 . 1.973(10) yes
Pt Oc1 . 1.990(14) yes
Pt Oc4 . 2.007(16) yes
Pt Oc3 . 2.014(10) yes
W1 Ot10 . 1.720(11) yes
W1 Ot9 . 1.775(12) yes
W1 Ob6 . 1.927(11) yes
W1 Ob5 . 1.949(8) yes
W1 Oc2 . 2.174(11) yes
W1 Oc1 . 2.315(11) yes
W2 Ot11 . 1.721(11) yes
W2 Ot12 . 1.740(10) yes
W2 Ob6 . 1.934(11) yes
W2 Ob7 . 1.956(10) yes
W2 Oc2 . 2.203(10) yes
W2 Oc3 . 2.333(10) yes
W3 Ot14 . 1.727(12) yes
W3 Ot13 . 1.758(11) yes
W3 Ob7 . 1.913(11) yes
W3 Ob8 . 1.940(8) yes
W3 Oc4 . 2.135(10) yes
W3 Oc3 . 2.334(11) yes
Ob6 Ob6 2 3.16(2) yes
K1 Ot12 . 2.705(14) ?
K1 Ot13 . 2.732(14) ?
K1 Ot11 8_455 2.760(14) ?
K1 Ow4 8_455 2.88(5) ?
K1 Ow2 . 3.097(17) ?
K1 Ot9 2 3.115(16) ?
K1 Ob7 8_455 3.321(13) ?
K1 Ow1 7_556 3.33(4) ?
K2 Ot11 . 2.731(12) ?
K2 Ot11 2_655 2.731(12) ?
K2 Ob6 8 2.837(11) ?
K2 Ob6 7 2.837(11) ?
K2 Ot12 8 2.862(12) ?
K2 Ot12 7 2.862(12) ?
K2 Ot10 . 2.866(12) ?
K2 Ot10 2_655 2.866(12) ?
K3 Ot14 6 2.775(14) ?
K3 Ot14 . 2.775(14) ?
K3 Oc4 5_656 2.886(16) ?
K3 Ow1 6 2.90(3) ?
K3 Ow1 . 2.90(3) ?
K3 Ow3 . 3.00(3) ?
K3 Ot14 2_656 3.330(16) ?
K3 Ot14 5_656 3.330(16) ?
K4 Ob8 5_556 2.724(15) ?
K4 Ob8 . 2.724(15) ?
K4 Ot13 2_556 2.933(17) ?
K4 Ot13 . 2.933(17) ?
K4 Ow3 5_556 2.93(3) ?
K4 Ow3 . 2.93(3) ?
K5 Ob5 1_556 2.63(2) ?
K5 Oc2 2_656 2.671(16) ?
K5 Oc2 5_656 2.671(16) ?
K5 Ob5 5_656 3.26(3) ?
K5 Ow1 6 3.30(6) ?
K5 Ow1 . 3.30(6) ?
K5 Ot10 6_556 3.389(17) ?
K5 Ot10 1_556 3.389(16) ?
K5 Oc4 5_656 3.42(3) ?

loop_
_geom_hbond_atom_site_label_D
_geom_hbond_atom_site_label_A
_geom_hbond_site_symmetry_A
_geom_hbond_distance_DA
_geom_hbond_publ_flag
Oc1 Oc1 2 2.64(3) yes
Oc3 Ot9 2 2.582(16) yes
Ow1 Ob7 2_656 2.83(3) yes
Ow1 Ow4 7_556 2.93(6) yes
Ow1 Ot10 1_556 3.08(4) yes
Ow2 Ot14 7_556 3.04(3) yes
Ow3 Ot9 1_556 3.18(3) yes
Ow4 Ot13 7_556 2.92(4) yes
